data_4514375
loop_
_publ_author_name
'Rainoldi, Giulia'
'Begnini, Fabio'
'de Munnik, Mariska'
'Lo Presti, Leonardo'
'Vande Velde, Christophe M. L.'
'Orru, Romano'
'Lesma, Giordano'
'Ruijter, Eelco'
'Silvani, Alessandra'

_publ_section_title
;
 Sequential Multicomponent Strategy for the Diastereoselective Synthesis
 of Densely Functionalized Spirooxindole-Fused Thiazolidines.
;
_journal_issue 2
_journal_name_full 'ACS combinatorial science'
_journal_page_first 98
_journal_page_last 105
_journal_paper_doi 10.1021/acscombsci.7b00179
_journal_volume 20
_journal_year 2018
_chemical_formula_moiety 'C16 H20 N6 O S'
_chemical_formula_sum 'C16 H20 N6 O S'
_chemical_formula_weight 344.44
_chemical_melting_point ?
_chemical_name_common 5a
_chemical_name_systematic
;
rac-(3S,4'R)-4'-(1-(tert-butyl)-1H-tetrazol-5-yl)-1-
methylspiro[indoline-3,2'-thiazolidin]-2-one
;
_space_group_crystal_system monoclinic
_space_group_IT_number 14
_space_group_name_Hall '-P 2yn'
_space_group_name_H-M_alt 'P 1 21/n 1'
_symmetry_space_group_name_Hall '-P 2yn'
_symmetry_space_group_name_H-M 'P 1 21/n 1'
_atom_sites_solution_hydrogens mixed
_atom_sites_solution_primary direct
_atom_sites_solution_secondary difmap
_audit_creation_method SHELXL-2014/7
_cell_angle_alpha 90
_cell_angle_beta 97.717(5)
_cell_angle_gamma 90
_cell_formula_units_Z 4
_cell_length_a 9.4004(5)
_cell_length_b 10.3302(6)
_cell_length_c 17.3152(9)
_cell_measurement_reflns_used 4479
_cell_measurement_temperature 105.4(1)
_cell_measurement_theta_max 74.8530
_cell_measurement_theta_min 4.9710
_cell_volume 1666.22(16)
_computing_cell_refinement 'CrysAlisPro 1.171.38.41r (Rigaku OD, 2015)'
_computing_data_collection 'CrysAlisPro 1.171.38.41r (Rigaku OD, 2015)'
_computing_data_reduction 'CrysAlisPro 1.171.38.41r (Rigaku OD, 2015)'
_computing_molecular_graphics 'ORTEP-3 for windows (Farrugia, 1997)'
_computing_structure_refinement 'SHELXL-2014/7 (Sheldrick, 2014)'
_computing_structure_solution 'SHELXS-2014/7 (Sheldrick, 2014)'
_diffrn_ambient_temperature 105.4(1)
_diffrn_detector_area_resol_mean 10.4839
_diffrn_measured_fraction_theta_full 0.993
_diffrn_measured_fraction_theta_max 0.962
_diffrn_measurement_device 'four-circle diffractometer'
_diffrn_measurement_device_type 'SuperNova, Dual, Cu at zero, Atlas'
_diffrn_measurement_method \w-scans
_diffrn_radiation_monochromator mirror
_diffrn_radiation_type CuK\a
_diffrn_radiation_wavelength 1.54184
_diffrn_reflns_av_R_equivalents 0.0314
_diffrn_reflns_av_unetI/netI 0.0310
_diffrn_reflns_Laue_measured_fraction_full 0.993
_diffrn_reflns_Laue_measured_fraction_max 0.962
_diffrn_reflns_limit_h_max 11
_diffrn_reflns_limit_h_min -11
_diffrn_reflns_limit_k_max 12
_diffrn_reflns_limit_k_min -12
_diffrn_reflns_limit_l_max 12
_diffrn_reflns_limit_l_min -21
_diffrn_reflns_number 6934
_diffrn_reflns_point_group_measured_fraction_full 0.993
_diffrn_reflns_point_group_measured_fraction_max 0.962
_diffrn_reflns_theta_full 67.684
_diffrn_reflns_theta_max 75.128
_diffrn_reflns_theta_min 4.997
_diffrn_source 'micro-focus sealed X-ray tube'
_diffrn_source_type 'SuperNova (Cu) X-ray Source'
_exptl_absorpt_coefficient_mu 1.864
_exptl_absorpt_correction_T_max 1.00000
_exptl_absorpt_correction_T_min 0.60852
_exptl_absorpt_correction_type multi-scan
_exptl_absorpt_process_details
;
CrysAlisPro 1.171.38.41r (Rigaku Oxford Diffraction, 2015)
Empirical absorption correction using spherical harmonics,
 implemented in SCALE3 ABSPACK scaling algorithm.
;
_exptl_crystal_colour colourless
_exptl_crystal_density_diffrn 1.373
_exptl_crystal_density_meas ?
_exptl_crystal_description block
_exptl_crystal_F_000 728
_exptl_crystal_size_max 0.4
_exptl_crystal_size_mid 0.3
_exptl_crystal_size_min 0.2
_refine_diff_density_max 0.482
_refine_diff_density_min -0.414
_refine_diff_density_rms 0.076
_refine_ls_extinction_method none
_refine_ls_goodness_of_fit_ref 1.036
_refine_ls_hydrogen_treatment mixed
_refine_ls_matrix_type full
_refine_ls_number_parameters 225
_refine_ls_number_reflns 3306
_refine_ls_number_restraints 0
_refine_ls_restrained_S_all 1.036
_refine_ls_R_factor_all 0.0542
_refine_ls_R_factor_gt 0.0512
_refine_ls_shift/su_max 0.000
_refine_ls_shift/su_mean 0.000
_refine_ls_structure_factor_coef Fsqd
_refine_ls_weighting_details 'w=1/[\s^2^(Fo^2^)+(0.0996P)^2^+0.5355P] where P=(Fo^2^+2Fc^2^)/3'
_refine_ls_weighting_scheme calc
_refine_ls_wR_factor_gt 0.1384
_refine_ls_wR_factor_ref 0.1423
_reflns_Friedel_coverage 0.000
_reflns_number_gt 3013
_reflns_number_total 3306
_reflns_threshold_expression 'I > 2\s(I)'
_cod_data_source_file co7b00179_si_002.cif
_cod_data_source_block 5a
_cod_depositor_comments
;
The following automatic conversions were performed:

'_chemical_melting_point' value 'not measured' was changed to '?' -
the value is undefined or not given.

'_exptl_crystal_density_meas' value 'not measured' was changed to '?'
- the value is perceived as not measured.

Automatic conversion script
Id: cif_fix_values 4973 2017-02-22 13:04:09Z antanas 

 Adding full bibliography for 4514375--4514376.cif.
;
_cod_database_code 4514375
_shelx_shelxl_version_number 2014/7
_shelx_space_group_comment
;
The symmetry employed for this shelxl refinement is uniquely defined
by the following loop, which should always be used as a source of
symmetry information in preference to the above space-group names.
They are only intended as comments.
;
_oxdiff_exptl_absorpt_empirical_full_min 0.646
_oxdiff_exptl_absorpt_empirical_full_max 1.765
_oxdiff_exptl_absorpt_empirical_details
;
Empirical correction (ABSPACK) includes:
- Absorption correction using spherical harmonics
- Frame scaling
- Detector area scaling
;

loop_
_space_group_symop_operation_xyz
'x, y, z'
'-x+1/2, y+1/2, -z+1/2'
'-x, -y, -z'
'x-1/2, -y-1/2, z-1/2'

loop_
_atom_site_label
_atom_site_type_symbol
_atom_site_fract_x
_atom_site_fract_y
_atom_site_fract_z
_atom_site_U_iso_or_equiv
_atom_site_adp_type
_atom_site_occupancy
_atom_site_site_symmetry_order
_atom_site_calc_flag
_atom_site_refinement_flags_posn
_atom_site_refinement_flags_adp
N2 N 1.02871(18) 0.61399(16) 0.07076(9) 0.0252(4) Uani 1 1 d . .
N3 N 0.89623(18) 0.63373(17) 0.04152(10) 0.0276(4) Uani 1 1 d . .
C5 C 0.88807(18) 0.49696(17) 0.13343(10) 0.0179(4) Uani 1 1 d . .
N4 N 0.80604(17) 0.56206(16) 0.07909(9) 0.0234(4) Uani 1 1 d . .
S11 S 0.60227(4) 0.32247(4) 0.25243(2) 0.01977(17) Uani 1 1 d . .
H13 H 0.796(3) 0.557(2) 0.2576(13) 0.026(6) Uiso 1 1 d . .
C14 C 0.82997(18) 0.41154(17) 0.19142(10) 0.0166(4) Uani 1 1 d . .
H14 H 0.8918 0.3351 0.2004 0.020 Uiso 1 1 calc R U
N13 N 0.83014(16) 0.48018(15) 0.26582(8) 0.0170(3) Uani 1 1 d . .
C15 C 0.67548(19) 0.3663(2) 0.16392(11) 0.0229(4) Uani 1 1 d . .
H15A H 0.6753 0.2923 0.1294 0.027 Uiso 1 1 calc R U
H15B H 0.6197 0.4353 0.1366 0.027 Uiso 1 1 calc R U
N21 N 0.87793(16) 0.32021(14) 0.43224(9) 0.0198(3) Uani 1 1 d . .
C21 C 0.9675(2) 0.2425(2) 0.48923(11) 0.0261(4) Uani 1 1 d . .
H21A H 1.0112 0.1741 0.4632 0.039 Uiso 1 1 calc R U
H21B H 0.9096 0.2060 0.5254 0.039 Uiso 1 1 calc R U
H21C H 1.0409 0.2960 0.5169 0.039 Uiso 1 1 calc R U
C22 C 0.85861(18) 0.29634(17) 0.35429(10) 0.0180(4) Uani 1 1 d . .
O22 O 0.91606(14) 0.21102(13) 0.32063(8) 0.0245(3) Uani 1 1 d . .
C23 C 0.71339(19) 0.47329(16) 0.38421(10) 0.0179(4) Uani 1 1 d . .
C24 C 0.6201(2) 0.57585(18) 0.38781(11) 0.0228(4) Uani 1 1 d . .
H24 H 0.5661 0.6078 0.3429 0.027 Uiso 1 1 calc R U
C25 C 0.6087(2) 0.63040(19) 0.46058(12) 0.0281(4) Uani 1 1 d . .
H25 H 0.5474 0.7000 0.4644 0.034 Uiso 1 1 calc R U
C26 C 0.6886(2) 0.5810(2) 0.52689(12) 0.0295(5) Uani 1 1 d . .
H26 H 0.6800 0.6185 0.5749 0.035 Uiso 1 1 calc R U
C27 C 0.7820(2) 0.47626(19) 0.52388(11) 0.0265(4) Uani 1 1 d . .
H27 H 0.8349 0.4432 0.5688 0.032 Uiso 1 1 calc R U
C28 C 0.79228(19) 0.42407(17) 0.45140(11) 0.0199(4) Uani 1 1 d . .
C30 C 1.16742(18) 0.48118(18) 0.17290(11) 0.0210(4) Uani 1 1 d . .
C31 C 1.2883(2) 0.5507(2) 0.14008(15) 0.0379(5) Uani 1 1 d . .
H31A H 1.2839 0.5313 0.0856 0.057 Uiso 1 1 calc R U
H31B H 1.3789 0.5225 0.1671 0.057 Uiso 1 1 calc R U
H31C H 1.2786 0.6424 0.1468 0.057 Uiso 1 1 calc R U
C32 C 1.1815(2) 0.33579(19) 0.16016(13) 0.0288(4) Uani 1 1 d . .
H32A H 1.1680 0.3176 0.1053 0.043 Uiso 1 1 calc R U
H32B H 1.1101 0.2908 0.1846 0.043 Uiso 1 1 calc R U
H32C H 1.2753 0.3075 0.1826 0.043 Uiso 1 1 calc R U
C33 C 1.1711(2) 0.5115(2) 0.25904(12) 0.0348(5) Uani 1 1 d . .
H33A H 1.1527 0.6020 0.2654 0.052 Uiso 1 1 calc R U
H33B H 1.2640 0.4902 0.2862 0.052 Uiso 1 1 calc R U
H33C H 1.0991 0.4615 0.2799 0.052 Uiso 1 1 calc R U
C12 C 0.75428(18) 0.40050(16) 0.31566(10) 0.0165(4) Uani 1 1 d . .
N1 N 1.02729(16) 0.52718(14) 0.12906(9) 0.0190(3) Uani 1 1 d . .

loop_
_atom_site_aniso_label
_atom_site_aniso_U_11
_atom_site_aniso_U_22
_atom_site_aniso_U_33
_atom_site_aniso_U_23
_atom_site_aniso_U_13
_atom_site_aniso_U_12
N2 0.0292(8) 0.0219(8) 0.0265(8) 0.0081(6) 0.0110(7) 0.0035(7)
N3 0.0296(9) 0.0291(9) 0.0256(8) 0.0092(7) 0.0097(7) 0.0094(7)
C5 0.0174(8) 0.0177(8) 0.0196(8) -0.0008(6) 0.0059(6) 0.0043(6)
N4 0.0230(8) 0.0278(8) 0.0207(8) 0.0052(6) 0.0071(6) 0.0074(6)
S11 0.0157(2) 0.0205(3) 0.0233(3) -0.00043(15) 0.00333(18) -0.00311(15)
C14 0.0164(8) 0.0161(8) 0.0179(8) -0.0008(6) 0.0042(6) 0.0012(6)
N13 0.0187(7) 0.0148(7) 0.0184(7) 0.0015(5) 0.0057(5) -0.0005(6)
C15 0.0169(8) 0.0311(10) 0.0206(9) -0.0038(7) 0.0027(7) -0.0028(7)
N21 0.0176(7) 0.0210(8) 0.0208(8) 0.0033(6) 0.0026(6) 0.0010(6)
C21 0.0216(9) 0.0296(10) 0.0258(10) 0.0078(8) -0.0016(7) 0.0012(8)
C22 0.0148(8) 0.0177(8) 0.0224(9) 0.0044(7) 0.0061(6) 0.0000(6)
O22 0.0259(7) 0.0224(7) 0.0268(7) 0.0047(5) 0.0096(5) 0.0098(5)
C23 0.0189(8) 0.0155(8) 0.0206(8) -0.0004(6) 0.0070(6) -0.0023(6)
C24 0.0243(9) 0.0200(9) 0.0254(9) 0.0006(7) 0.0078(7) 0.0023(7)
C25 0.0328(10) 0.0215(10) 0.0327(11) -0.0039(8) 0.0141(8) 0.0018(8)
C26 0.0403(11) 0.0256(10) 0.0251(10) -0.0078(8) 0.0130(8) -0.0045(9)
C27 0.0322(10) 0.0269(10) 0.0206(9) -0.0003(7) 0.0044(7) -0.0051(8)
C28 0.0186(8) 0.0188(9) 0.0231(9) 0.0004(7) 0.0060(7) -0.0033(7)
C30 0.0146(8) 0.0221(9) 0.0265(10) 0.0031(7) 0.0034(7) -0.0005(7)
C31 0.0213(10) 0.0407(13) 0.0525(14) 0.0165(11) 0.0080(9) -0.0062(9)
C32 0.0215(9) 0.0243(10) 0.0395(12) 0.0020(8) -0.0004(8) 0.0032(7)
C33 0.0248(10) 0.0487(13) 0.0298(11) -0.0072(9) -0.0007(8) 0.0005(9)
C12 0.0159(8) 0.0142(8) 0.0199(8) 0.0004(6) 0.0044(6) -0.0002(6)
N1 0.0189(7) 0.0173(7) 0.0220(7) 0.0040(6) 0.0072(6) 0.0012(6)

loop_
_atom_type_symbol
_atom_type_description
_atom_type_scat_dispersion_real
_atom_type_scat_dispersion_imag
_atom_type_scat_source
C C 0.0181 0.0091 'International Tables Vol C Tables 4.2.6.8 and 6.1.1.4'
H H 0.0000 0.0000 'International Tables Vol C Tables 4.2.6.8 and 6.1.1.4'
S S 0.3331 0.5567 'International Tables Vol C Tables 4.2.6.8 and 6.1.1.4'
N N 0.0311 0.0180 'International Tables Vol C Tables 4.2.6.8 and 6.1.1.4'
O O 0.0492 0.0322 'International Tables Vol C Tables 4.2.6.8 and 6.1.1.4'

loop_
_geom_angle_atom_site_label_1
_geom_angle_atom_site_label_2
_geom_angle_atom_site_label_3
_geom_angle
N3 N2 N1 106.91(15)
N2 N3 N4 110.89(15)
N4 C5 N1 108.60(15)
N4 C5 C14 123.33(16)
N1 C5 C14 127.98(16)
C5 N4 N3 106.11(15)
C15 S11 C12 92.31(8)
N13 C14 C5 110.27(14)
N13 C14 C15 107.91(13)
C5 C14 C15 112.73(14)
N13 C14 H14 108.6
C5 C14 H14 108.6
C15 C14 H14 108.6
C12 N13 C14 107.78(13)
C12 N13 H13 114.8(16)
C14 N13 H13 110.0(15)
C14 C15 S11 105.24(12)
C14 C15 H15A 110.7
S11 C15 H15A 110.7
C14 C15 H15B 110.7
S11 C15 H15B 110.7
H15A C15 H15B 108.8
C22 N21 C28 111.57(15)
C22 N21 C21 124.26(15)
C28 N21 C21 124.03(16)
N21 C21 H21A 109.5
N21 C21 H21B 109.5
H21A C21 H21B 109.5
N21 C21 H21C 109.5
H21A C21 H21C 109.5
H21B C21 H21C 109.5
O22 C22 N21 126.56(16)
O22 C22 C12 126.22(16)
N21 C22 C12 107.19(14)
C24 C23 C28 120.89(17)
C24 C23 C12 130.71(17)
C28 C23 C12 108.35(15)
C23 C24 C25 118.39(18)
C23 C24 H24 120.8
C25 C24 H24 120.8
C26 C25 C24 120.10(18)
C26 C25 H25 119.9
C24 C25 H25 119.9
C25 C26 C27 121.88(18)
C25 C26 H26 119.1
C27 C26 H26 119.1
C28 C27 C26 117.17(18)
C28 C27 H27 121.4
C26 C27 H27 121.4
C27 C28 C23 121.56(17)
C27 C28 N21 128.59(18)
C23 C28 N21 109.85(16)
N1 C30 C31 108.05(15)
N1 C30 C33 109.43(15)
C31 C30 C33 110.50(18)
N1 C30 C32 108.94(15)
C31 C30 C32 109.14(17)
C33 C30 C32 110.72(17)
C30 C31 H31A 109.5
C30 C31 H31B 109.5
H31A C31 H31B 109.5
C30 C31 H31C 109.5
H31A C31 H31C 109.5
H31B C31 H31C 109.5
C30 C32 H32A 109.5
C30 C32 H32B 109.5
H32A C32 H32B 109.5
C30 C32 H32C 109.5
H32A C32 H32C 109.5
H32B C32 H32C 109.5
C30 C33 H33A 109.5
C30 C33 H33B 109.5
H33A C33 H33B 109.5
C30 C33 H33C 109.5
H33A C33 H33C 109.5
H33B C33 H33C 109.5
N13 C12 C23 112.72(14)
N13 C12 C22 108.60(13)
C23 C12 C22 102.81(14)
N13 C12 S11 107.22(11)
C23 C12 S11 115.13(12)
C22 C12 S11 110.18(12)
N2 N1 C5 107.48(14)
N2 N1 C30 119.34(14)
C5 N1 C30 133.15(15)

loop_
_geom_bond_atom_site_label_1
_geom_bond_atom_site_label_2
_geom_bond_distance
N2 N3 1.296(2)
N2 N1 1.352(2)
N3 N4 1.356(2)
C5 N4 1.318(2)
C5 N1 1.357(2)
C5 C14 1.494(2)
S11 C15 1.8195(19)
S11 C12 1.8629(18)
C14 N13 1.470(2)
C14 C15 1.539(2)
C14 H14 0.9800
N13 C12 1.448(2)
N13 H13 0.86(3)
C15 H15A 0.9700
C15 H15B 0.9700
N21 C22 1.360(2)
N21 C28 1.408(2)
N21 C21 1.450(2)
C21 H21A 0.9600
C21 H21B 0.9600
C21 H21C 0.9600
C22 O22 1.222(2)
C22 C12 1.546(2)
C23 C24 1.382(3)
C23 C28 1.389(3)
C23 C12 1.498(2)
C24 C25 1.397(3)
C24 H24 0.9300
C25 C26 1.382(3)
C25 H25 0.9300
C26 C27 1.399(3)
C26 H26 0.9300
C27 C28 1.381(3)
C27 H27 0.9300
C30 N1 1.506(2)
C30 C31 1.518(3)
C30 C33 1.520(3)
C30 C32 1.526(3)
C31 H31A 0.9600
C31 H31B 0.9600
C31 H31C 0.9600
C32 H32A 0.9600
C32 H32B 0.9600
C32 H32C 0.9600
C33 H33A 0.9600
C33 H33B 0.9600
C33 H33C 0.9600

loop_
_geom_torsion_atom_site_label_1
_geom_torsion_atom_site_label_2
_geom_torsion_atom_site_label_3
_geom_torsion_atom_site_label_4
_geom_torsion
N1 N2 N3 N4 0.1(2)
N1 C5 N4 N3 -0.5(2)
C14 C5 N4 N3 176.27(16)
N2 N3 N4 C5 0.3(2)
N4 C5 C14 N13 -98.87(19)
N1 C5 C14 N13 77.3(2)
N4 C5 C14 C15 21.8(2)
N1 C5 C14 C15 -162.06(17)
C5 C14 N13 C12 171.88(14)
C15 C14 N13 C12 48.36(18)
N13 C14 C15 S11 -35.99(17)
C5 C14 C15 S11 -158.00(12)
C12 S11 C15 C14 12.45(13)
C28 N21 C22 O22 -178.58(17)
C21 N21 C22 O22 -2.8(3)
C28 N21 C22 C12 3.40(19)
C21 N21 C22 C12 179.18(15)
C28 C23 C24 C25 1.1(3)
C12 C23 C24 C25 -176.28(17)
C23 C24 C25 C26 -0.6(3)
C24 C25 C26 C27 -0.2(3)
C25 C26 C27 C28 0.5(3)
C26 C27 C28 C23 0.0(3)
C26 C27 C28 N21 179.49(18)
C24 C23 C28 C27 -0.8(3)
C12 C23 C28 C27 177.11(16)
C24 C23 C28 N21 179.63(16)
C12 C23 C28 N21 -2.48(19)
C22 N21 C28 C27 179.78(18)
C21 N21 C28 C27 4.0(3)
C22 N21 C28 C23 -0.7(2)
C21 N21 C28 C23 -176.46(16)
C14 N13 C12 C23 -164.91(14)
C14 N13 C12 C22 81.85(16)
C14 N13 C12 S11 -37.19(15)
C24 C23 C12 N13 65.1(2)
C28 C23 C12 N13 -112.52(16)
C24 C23 C12 C22 -178.17(18)
C28 C23 C12 C22 4.22(18)
C24 C23 C12 S11 -58.3(2)
C28 C23 C12 S11 124.05(14)
O22 C22 C12 N13 -63.0(2)
N21 C22 C12 N13 115.05(15)
O22 C22 C12 C23 177.39(17)
N21 C22 C12 C23 -4.59(17)
O22 C22 C12 S11 54.2(2)
N21 C22 C12 S11 -127.79(13)
C15 S11 C12 N13 13.57(13)
C15 S11 C12 C23 139.87(14)
C15 S11 C12 C22 -104.44(12)
N3 N2 N1 C5 -0.4(2)
N3 N2 N1 C30 177.99(15)
N4 C5 N1 N2 0.6(2)
C14 C5 N1 N2 -176.02(16)
N4 C5 N1 C30 -177.50(17)
C14 C5 N1 C30 5.9(3)
C31 C30 N1 N2 1.3(2)
C33 C30 N1 N2 121.68(18)
C32 C30 N1 N2 -117.14(18)
C31 C30 N1 C5 179.21(19)
C33 C30 N1 C5 -60.4(3)
C32 C30 N1 C5 60.8(2)
